data_7222807
loop_
_publ_author_name
'Rodewald, U.C.'
'Heying, B.'
'Johrendt, D.'
'Hoffmann, R.D.'
'Poettgen, R.'

_publ_section_title
;
 Ternary rare earth metal silicides RE2 RE'3 Si4 with orthorhombic Sm5 Ge4
 or tetragonal Zr5 Si4 type structure
;
_journal_name_full
;
Zeitschrift fuer Naturforschung, Teil B. Anorganische Chemie, Organische 
Chemie (42,1987-)
;
_journal_page_first 174
_journal_page_last 181
_journal_volume 59
_journal_year 2004
_chemical_formula_sum 'Ce1.47 Si4 Y3.53'
_chemical_name_systematic '(Ce1.47 Y2.53) Y Si4'
_space_group_IT_number 62
_symmetry_space_group_name_Hall '-P 2ac 2n'
_symmetry_space_group_name_H-M 'P n m a'
_cell_angle_alpha 90
_cell_angle_beta 90
_cell_angle_gamma 90
_cell_formula_units_Z 4
_cell_length_a 7.492
_cell_length_b 14.842
_cell_length_c 7.803
_cell_volume 867.664
_citation_journal_id_ASTM ZNBSEN
_cod_data_source_file Rodewald_ZNBSEN_2004_1313.cif
_cod_data_source_block Ce1.47Si4Y3.53
_cod_original_cell_volume 867.6644
_cod_database_code 7222807

loop_
_symmetry_equiv_pos_as_xyz
x,y,z
-x+1/2,-y,z+1/2
x+1/2,-y+1/2,-z+1/2
-x,y+1/2,-z
-x,-y,-z
x-1/2,y,-z-1/2
-x-1/2,y-1/2,z-1/2
x,-y-1/2,z

loop_
_atom_site_label
_atom_site_type_symbol
_atom_site_fract_x
_atom_site_fract_y
_atom_site_fract_z
_atom_site_occupancy
_atom_site_U_iso_or_equiv
Si1 Si 0.2304 0.25 0.6232 1 0.0
Y3 Y 0.34813 0.25 0.98676 1 0.0
Ce1 Ce 0.02209 0.09691 0.82109 0.687 0.0
Y2 Y 0.181 0.12255 0.32175 0.95 0.0
Si2 Si 0.9753 0.25 0.1096 1 0.0
Si3 Si 0.1472 0.96064 0.5298 1 0.0
Y1 Y 0.02209 0.09691 0.82109 0.313 0.0
Ce2 Ce 0.181 0.12255 0.32175 0.05 0.0
